data_4076403
loop_
_publ_author_name
'Hua, Carol'
'Vuong, Khuong Q.'
'Bhadbhade, Mohan'
'Messerle, Barbara A.'

_publ_section_title
;
 New Rhodium(I) and Iridium(I) Complexes Containing Mixed
 Pyrazolyl--1,2,3-Triazolyl Ligands As Catalysts for Hydroamination
;
_journal_issue 5
_journal_name_full Organometallics
_journal_page_first 1790
_journal_paper_doi 10.1021/om201171b
_journal_volume 31
_journal_year 2012
_chemical_formula_sum 'C40 H35 B Cl2 Ir N5 O2'
_chemical_formula_weight 891.64
_chemical_name_systematic
; 
 ? 
;
_space_group_IT_number 14
_symmetry_cell_setting monoclinic
_symmetry_space_group_name_Hall '-P 2ybc'
_symmetry_space_group_name_H-M 'P 1 21/c 1'
_atom_sites_solution_hydrogens geom
_atom_sites_solution_primary direct
_atom_sites_solution_secondary difmap
_audit_creation_method SHELXL-97
_cell_angle_alpha 90.00
_cell_angle_beta 90.00
_cell_angle_gamma 90.00
_cell_formula_units_Z 4
_cell_length_a 14.0962(6)
_cell_length_b 12.5037(5)
_cell_length_c 21.2816(9)
_cell_measurement_reflns_used 6946
_cell_measurement_temperature 151(2)
_cell_measurement_theta_max 24.145
_cell_measurement_theta_min 2.177
_cell_volume 3751.0(3)
_computing_cell_refinement '<i>APEX2 </i>(Bruker, 2007)'
_computing_data_collection '<i>APEX2 </i>(Bruker, 2007)'
_computing_data_reduction '<i>APEX2 </i>(Bruker, 2007)'
_computing_molecular_graphics '<i>SHELXTL-Plus</i> (Sheldrick, 2008)'
_computing_structure_refinement '<i>SHELXL-97</i> (Sheldrick, 2008)'
_computing_structure_solution '<i>SHELXS-97</i> (Sheldrick, 2008)'
_diffrn_ambient_temperature 151(2)
_diffrn_measured_fraction_theta_full 0.842
_diffrn_measured_fraction_theta_max 0.842
_diffrn_measurement_device_type 'Bruker kappa APEXII CCD Diffractometer'
_diffrn_measurement_method '\f scans, and \w scans with \k offsets'
_diffrn_radiation_monochromator graphite
_diffrn_radiation_source 'fine-focus sealed tube'
_diffrn_radiation_type MoK\a
_diffrn_radiation_wavelength 0.71073
_diffrn_reflns_av_R_equivalents 0.0618
_diffrn_reflns_av_sigmaI/netI 0.1023
_diffrn_reflns_limit_h_max 16
_diffrn_reflns_limit_h_min -16
_diffrn_reflns_limit_k_max 14
_diffrn_reflns_limit_k_min -14
_diffrn_reflns_limit_l_max 25
_diffrn_reflns_limit_l_min -25
_diffrn_reflns_number 21010
_diffrn_reflns_theta_full 25.00
_diffrn_reflns_theta_max 25.00
_diffrn_reflns_theta_min 2.38
_exptl_absorpt_coefficient_mu 3.744
_exptl_absorpt_correction_T_max 0.8833
_exptl_absorpt_correction_T_min 0.6018
_exptl_absorpt_correction_type multi-scan
_exptl_absorpt_process_details 'SADABS (Bruker, 2001)'
_exptl_crystal_colour 'Orange yellow'
_exptl_crystal_density_diffrn 1.579
_exptl_crystal_density_method 'not measured'
_exptl_crystal_description Blocks
_exptl_crystal_F_000 1768
_exptl_crystal_size_max 0.15
_exptl_crystal_size_mid 0.09
_exptl_crystal_size_min 0.03
_refine_diff_density_max 0.756
_refine_diff_density_min -0.447
_refine_diff_density_rms 0.075
_refine_ls_extinction_method none
_refine_ls_goodness_of_fit_ref 0.642
_refine_ls_hydrogen_treatment constr
_refine_ls_matrix_type full
_refine_ls_number_parameters 460
_refine_ls_number_reflns 5568
_refine_ls_number_restraints 0
_refine_ls_restrained_S_all 0.642
_refine_ls_R_factor_all 0.0534
_refine_ls_R_factor_gt 0.0267
_refine_ls_shift/su_max 0.001
_refine_ls_shift/su_mean 0.000
_refine_ls_structure_factor_coef Fsqd
_refine_ls_weighting_details 'calc w=1/[\s^2^(Fo^2^)+(0.0000P)^2^+0.0500P] where P=(Fo^2^+2Fc^2^)/3'
_refine_ls_weighting_scheme calc
_refine_ls_wR_factor_gt 0.0424
_refine_ls_wR_factor_ref 0.0468
_reflns_number_gt 3754
_reflns_number_total 5568
_reflns_threshold_expression >2sigma(I)
_cod_data_source_file om201171b_si_002.cif
_cod_data_source_block khuong13_inp21byc
_cod_depositor_comments
;
The following automatic conversions were performed:

'_symmetry_cell_setting' value 'Monoclinic' changed to 'monoclinic'
according to /home/saulius/struct/CIF-dictionaries/cif_core.dic
dictionary named 'cif_core.dic' version 2.4.1 from
2010-06-29.

'_exptl_absorpt_correction_type' value 'Multi-scan'
changed to 'multi-scan' according to
/home/saulius/struct/CIF-dictionaries/cif_core.dic dictionary named
'cif_core.dic' version 2.4.1 from 2010-06-29.

Automatic conversion script
Id: cif_fix_values 1715 2011-07-08 13:25:40Z adriana 
;
_cod_original_sg_symbol_H-M P2(1)/c
_cod_database_code 4076403

loop_
_symmetry_equiv_pos_as_xyz
'x, y, z'
'-x, y+1/2, -z+1/2'
'-x, -y, -z'
'x, -y-1/2, z-1/2'

loop_
_atom_site_label
_atom_site_type_symbol
_atom_site_fract_x
_atom_site_fract_y
_atom_site_fract_z
_atom_site_U_iso_or_equiv
_atom_site_adp_type
_atom_site_occupancy
_atom_site_symmetry_multiplicity
_atom_site_calc_flag
_atom_site_refinement_flags
Ir1 Ir 0.443929(14) 0.605482(13) 0.460849(9) 0.02444(6) Uani 1 1 d .
N1' N 0.2673(3) 0.5148(3) 0.60598(17) 0.0290(9) Uani 1 1 d .
N2' N 0.3068(3) 0.4973(3) 0.54982(17) 0.0264(9) Uani 1 1 d .
N3' N 0.3551(3) 0.5866(3) 0.53716(16) 0.0256(9) Uani 1 1 d .
N2 N 0.5245(3) 0.7036(3) 0.51948(16) 0.0257(9) Uani 1 1 d .
N1 N 0.4881(3) 0.7616(3) 0.56804(17) 0.0287(9) Uani 1 1 d .
C5' C 0.2882(4) 0.6121(4) 0.6284(2) 0.0344(12) Uani 1 1 d .
H5' H 0.2679 0.6425 0.6670 0.041 Uiso 1 1 calc R
C4' C 0.3445(3) 0.6581(3) 0.5844(2) 0.0250(11) Uani 1 1 d .
C1A C 0.3865(4) 0.7670(3) 0.5779(2) 0.0356(12) Uani 1 1 d .
H12A H 0.3565 0.8043 0.5420 0.043 Uiso 1 1 calc R
H11A H 0.3732 0.8089 0.6164 0.043 Uiso 1 1 calc R
C5 C 0.5577(4) 0.8118(3) 0.5983(2) 0.0317(12) Uani 1 1 d .
H5 H 0.5499 0.8576 0.6336 0.038 Uiso 1 1 calc R
C4 C 0.6415(4) 0.7870(3) 0.5706(2) 0.0320(12) Uani 1 1 d .
H4 H 0.7031 0.8105 0.5824 0.038 Uiso 1 1 calc R
C3 C 0.6175(3) 0.7198(3) 0.5214(2) 0.0273(11) Uani 1 1 d .
H3 H 0.6616 0.6893 0.4929 0.033 Uiso 1 1 calc R
C2A C 0.2042(4) 0.4335(4) 0.6335(2) 0.0376(13) Uani 1 1 d .
H7A1 H 0.2217 0.4223 0.6781 0.045 Uiso 1 1 calc R
H7A2 H 0.2133 0.3649 0.6111 0.045 Uiso 1 1 calc R
C3A C 0.1022(4) 0.4649(3) 0.6299(2) 0.0283(11) Uani 1 1 d .
C8A C 0.0409(5) 0.4346(4) 0.6760(2) 0.0521(16) Uani 1 1 d .
H8A H 0.0628 0.3928 0.7103 0.063 Uiso 1 1 calc R
C7A C -0.0535(5) 0.4653(5) 0.6726(3) 0.070(2) Uani 1 1 d .
H7A H -0.0954 0.4454 0.7056 0.084 Uiso 1 1 calc R
C6A C -0.0869(4) 0.5219(4) 0.6244(3) 0.0501(15) Uani 1 1 d .
H6A H -0.1521 0.5403 0.6221 0.060 Uiso 1 1 calc R
C5A C -0.0263(5) 0.5523(5) 0.5791(3) 0.070(2) Uani 1 1 d .
H5A H -0.0486 0.5942 0.5449 0.084 Uiso 1 1 calc R
C4A C 0.0671(4) 0.5236(5) 0.5818(3) 0.0602(18) Uani 1 1 d .
H4A H 0.1085 0.5455 0.5490 0.072 Uiso 1 1 calc R
C1B C 0.3715(4) 0.5219(4) 0.4074(2) 0.0329(12) Uani 1 1 d .
O1B O 0.3291(3) 0.4705(3) 0.37324(16) 0.0486(10) Uani 1 1 d .
C1C C 0.5218(4) 0.6347(3) 0.3937(2) 0.0293(12) Uani 1 1 d .
O1C O 0.5683(3) 0.6513(3) 0.35073(16) 0.0450(10) Uani 1 1 d .
B1 B 0.7144(4) 0.0922(4) 0.6527(2) 0.0226(11) Uani 1 1 d .
C11D C 0.7537(3) -0.0299(3) 0.66970(19) 0.0237(11) Uani 1 1 d .
C12D C 0.8391(4) -0.0696(3) 0.6470(2) 0.0318(12) Uani 1 1 d .
H12D H 0.8766 -0.0251 0.6208 0.038 Uiso 1 1 calc R
C13D C 0.8722(4) -0.1723(4) 0.6612(2) 0.0382(13) Uani 1 1 d .
H13D H 0.9304 -0.1969 0.6439 0.046 Uiso 1 1 calc R
C14D C 0.8202(5) -0.2374(4) 0.7001(2) 0.0452(16) Uani 1 1 d .
H14D H 0.8425 -0.3071 0.7101 0.054 Uiso 1 1 calc R
C15D C 0.7356(4) -0.2013(4) 0.7245(2) 0.0417(14) Uani 1 1 d .
H15D H 0.6996 -0.2457 0.7518 0.050 Uiso 1 1 calc R
C16D C 0.7029(4) -0.0992(3) 0.70927(19) 0.0309(11) Uani 1 1 d .
H16D H 0.6442 -0.0757 0.7263 0.037 Uiso 1 1 calc R
C21D C 0.7620(3) 0.1341(3) 0.58696(19) 0.0235(11) Uani 1 1 d .
C22D C 0.7968(3) 0.2386(3) 0.5791(2) 0.0280(11) Uani 1 1 d .
H22D H 0.7901 0.2875 0.6130 0.034 Uiso 1 1 calc R
C23D C 0.8400(4) 0.2740(4) 0.5250(2) 0.0357(12) Uani 1 1 d .
H23D H 0.8628 0.3454 0.5227 0.043 Uiso 1 1 calc R
C24D C 0.8507(4) 0.2070(4) 0.4744(2) 0.0370(13) Uani 1 1 d .
H24D H 0.8807 0.2310 0.4370 0.044 Uiso 1 1 calc R
C25D C 0.8167(4) 0.1044(4) 0.4793(2) 0.0382(12) Uani 1 1 d .
H25D H 0.8235 0.0567 0.4449 0.046 Uiso 1 1 calc R
C26D C 0.7728(4) 0.0695(3) 0.5333(2) 0.0304(12) Uani 1 1 d .
H26D H 0.7487 -0.0014 0.5345 0.036 Uiso 1 1 calc R
C31D C 0.7512(3) 0.1737(3) 0.70826(18) 0.0232(10) Uani 1 1 d .
C32D C 0.7006(4) 0.2638(3) 0.72793(19) 0.0333(12) Uani 1 1 d .
H32D H 0.6388 0.2759 0.7115 0.040 Uiso 1 1 calc R
C33D C 0.7380(5) 0.3363(3) 0.7710(2) 0.0428(15) Uani 1 1 d .
H33D H 0.7019 0.3971 0.7830 0.051 Uiso 1 1 calc R
C34D C 0.8265(5) 0.3210(4) 0.7962(2) 0.0455(16) Uani 1 1 d .
H34D H 0.8514 0.3703 0.8258 0.055 Uiso 1 1 calc R
C35D C 0.8787(4) 0.2331(4) 0.7779(2) 0.0369(13) Uani 1 1 d .
H35D H 0.9403 0.2215 0.7947 0.044 Uiso 1 1 calc R
C36D C 0.8408(4) 0.1621(3) 0.73514(19) 0.0288(11) Uani 1 1 d .
H36D H 0.8779 0.1020 0.7233 0.035 Uiso 1 1 calc R
C41D C 0.5984(3) 0.0891(3) 0.6471(2) 0.0255(11) Uani 1 1 d .
C42D C 0.5495(4) 0.0828(3) 0.5896(2) 0.0321(12) Uani 1 1 d .
H42D H 0.5855 0.0859 0.5519 0.039 Uiso 1 1 calc R
C43D C 0.4516(4) 0.0722(3) 0.5847(3) 0.0406(14) Uani 1 1 d .
H43D H 0.4227 0.0673 0.5445 0.049 Uiso 1 1 calc R
C44D C 0.3961(4) 0.0690(3) 0.6384(3) 0.0470(15) Uani 1 1 d .
H44D H 0.3291 0.0617 0.6358 0.056 Uiso 1 1 calc R
C45D C 0.4414(4) 0.0766(4) 0.6956(3) 0.0465(15) Uani 1 1 d .
H45D H 0.4049 0.0749 0.7331 0.056 Uiso 1 1 calc R
C46D C 0.5385(4) 0.0867(3) 0.6995(2) 0.0332(12) Uani 1 1 d .
H46D H 0.5663 0.0923 0.7401 0.040 Uiso 1 1 calc R
C1E C 0.9578(5) 0.6622(5) 0.9143(3) 0.079(2) Uani 1 1 d .
H1E1 H 0.9980 0.7241 0.9028 0.095 Uiso 1 1 calc R
H1E2 H 1.0000 0.6052 0.9304 0.095 Uiso 1 1 calc R
Cl1E Cl 0.90129(15) 0.61640(14) 0.84806(7) 0.0844(6) Uani 1 1 d .
Cl2E Cl 0.88035(15) 0.70039(12) 0.97354(8) 0.0811(5) Uani 1 1 d .

loop_
_atom_site_aniso_label
_atom_site_aniso_U_11
_atom_site_aniso_U_22
_atom_site_aniso_U_33
_atom_site_aniso_U_23
_atom_site_aniso_U_13
_atom_site_aniso_U_12
Ir1 0.01960(9) 0.02919(9) 0.02454(9) -0.00519(10) 0.00065(6) -0.00181(10)
N1' 0.025(2) 0.031(2) 0.031(2) 0.0030(18) 0.0028(19) 0.0042(18)
N2' 0.020(2) 0.029(2) 0.030(2) -0.0019(17) 0.0037(18) 0.0002(17)
N3' 0.019(2) 0.028(2) 0.030(2) 0.0023(17) 0.0017(17) 0.0042(17)
N2 0.022(2) 0.029(2) 0.026(2) -0.0065(16) 0.0016(17) -0.0034(17)
N1 0.029(3) 0.024(2) 0.033(2) -0.0088(17) 0.0020(19) -0.0007(18)
C5' 0.040(3) 0.035(3) 0.029(3) -0.008(2) -0.001(2) 0.008(3)
C4' 0.021(3) 0.033(3) 0.021(3) -0.006(2) 0.001(2) 0.000(2)
C1A 0.030(3) 0.033(3) 0.043(3) -0.009(2) 0.008(2) 0.005(2)
C5 0.039(3) 0.019(2) 0.037(3) -0.010(2) 0.000(2) -0.006(2)
C4 0.032(3) 0.025(3) 0.039(3) -0.002(2) -0.003(2) -0.003(2)
C3 0.025(3) 0.023(3) 0.034(3) -0.002(2) -0.002(2) -0.003(2)
C2A 0.041(4) 0.034(3) 0.038(3) 0.012(2) 0.003(3) 0.001(2)
C3A 0.036(3) 0.020(2) 0.028(3) 0.001(2) 0.006(2) -0.001(2)
C8A 0.056(5) 0.064(4) 0.036(3) 0.024(3) 0.017(3) 0.004(3)
C7A 0.053(5) 0.094(5) 0.064(5) 0.011(4) 0.033(4) -0.011(4)
C6A 0.032(4) 0.048(3) 0.071(5) -0.011(3) 0.002(3) -0.002(3)
C5A 0.043(5) 0.085(5) 0.081(5) 0.038(4) -0.010(4) 0.003(4)
C4A 0.026(4) 0.095(4) 0.060(4) 0.048(4) 0.009(3) 0.004(3)
C1B 0.034(3) 0.041(3) 0.023(3) 0.002(2) 0.004(2) -0.004(3)
O1B 0.047(3) 0.059(2) 0.040(2) -0.0114(18) -0.007(2) -0.017(2)
C1C 0.027(3) 0.027(3) 0.034(3) -0.005(2) -0.013(2) 0.005(2)
O1C 0.044(3) 0.056(2) 0.035(2) 0.0053(17) 0.0122(19) 0.0022(18)
B1 0.026(3) 0.018(3) 0.024(3) -0.001(2) -0.005(2) 0.002(2)
C11D 0.034(3) 0.020(2) 0.017(2) -0.0006(18) -0.006(2) -0.002(2)
C12D 0.038(3) 0.033(3) 0.024(3) 0.001(2) -0.010(2) 0.001(2)
C13D 0.045(4) 0.038(3) 0.032(3) -0.003(2) -0.016(3) 0.016(3)
C14D 0.080(5) 0.027(3) 0.029(3) 0.002(2) -0.019(3) 0.012(3)
C15D 0.073(5) 0.024(3) 0.028(3) 0.001(2) -0.009(3) -0.008(3)
C16D 0.047(3) 0.022(2) 0.023(2) -0.005(2) -0.004(2) 0.002(3)
C21D 0.022(3) 0.027(3) 0.021(3) 0.0001(18) -0.003(2) 0.0068(19)
C22D 0.032(3) 0.027(3) 0.025(3) 0.002(2) -0.001(2) 0.001(2)
C23D 0.041(3) 0.037(3) 0.029(3) 0.012(2) -0.003(2) -0.009(2)
C24D 0.034(3) 0.052(3) 0.024(3) 0.012(2) 0.004(2) 0.001(3)
C25D 0.045(3) 0.048(3) 0.022(3) 0.003(2) -0.002(2) 0.012(3)
C26D 0.039(3) 0.027(2) 0.024(3) 0.0010(19) 0.001(2) 0.002(2)
C31D 0.034(3) 0.022(2) 0.013(2) 0.0020(18) 0.004(2) -0.005(2)
C32D 0.052(4) 0.024(2) 0.024(3) 0.003(2) 0.006(2) 0.000(2)
C33D 0.076(5) 0.021(3) 0.031(3) -0.003(2) 0.014(3) -0.006(3)
C34D 0.076(5) 0.035(3) 0.026(3) -0.004(2) 0.005(3) -0.031(3)
C35D 0.041(4) 0.041(3) 0.029(3) -0.001(2) -0.003(2) -0.018(3)
C36D 0.037(3) 0.030(3) 0.020(3) -0.003(2) 0.001(2) -0.010(2)
C41D 0.034(3) 0.013(2) 0.030(3) 0.0028(19) -0.002(2) -0.003(2)
C42D 0.033(3) 0.026(3) 0.038(3) 0.004(2) -0.004(2) -0.004(2)
C43D 0.041(4) 0.031(3) 0.050(3) 0.010(2) -0.015(3) -0.003(2)
C44D 0.027(3) 0.036(3) 0.078(5) 0.013(3) -0.004(3) 0.001(2)
C45D 0.037(4) 0.045(3) 0.057(4) 0.002(3) 0.013(3) -0.001(3)
C46D 0.032(3) 0.032(3) 0.035(3) 0.003(2) 0.004(2) 0.003(2)
C1E 0.055(5) 0.097(5) 0.085(5) -0.032(4) -0.008(4) -0.011(4)
Cl1E 0.0877(15) 0.1103(13) 0.0551(10) 0.0085(10) -0.0094(10) -0.0364(12)
Cl2E 0.0872(15) 0.0721(11) 0.0838(13) -0.0071(9) 0.0238(11) -0.0075(10)

loop_
_atom_type_symbol
_atom_type_description
_atom_type_scat_dispersion_real
_atom_type_scat_dispersion_imag
_atom_type_scat_source
C C 0.0033 0.0016 'International Tables Vol C Tables 4.2.6.8 and 6.1.1.4'
H H 0.0000 0.0000 'International Tables Vol C Tables 4.2.6.8 and 6.1.1.4'
B B 0.0013 0.0007 'International Tables Vol C Tables 4.2.6.8 and 6.1.1.4'
N N 0.0061 0.0033 'International Tables Vol C Tables 4.2.6.8 and 6.1.1.4'
O O 0.0106 0.0060 'International Tables Vol C Tables 4.2.6.8 and 6.1.1.4'
Ir Ir -1.4442 7.9887 'International Tables Vol C Tables 4.2.6.8 and 6.1.1.4'
Cl Cl 0.1484 0.1585 'International Tables Vol C Tables 4.2.6.8 and 6.1.1.4'

loop_
_geom_angle_atom_site_label_1
_geom_angle_atom_site_label_2
_geom_angle_atom_site_label_3
_geom_angle
C1C Ir1 C1B 87.9(2)
C1C Ir1 N3' 175.13(16)
C1B Ir1 N3' 94.82(17)
C1C Ir1 N2 91.30(17)
C1B Ir1 N2 178.30(18)
N3' Ir1 N2 85.82(14)
N2' N1' C5' 112.0(4)
N2' N1' C2A 119.6(4)
C5' N1' C2A 128.2(4)
N3' N2' N1' 104.8(3)
N2' N3' C4' 110.3(3)
N2' N3' Ir1 124.3(3)
C4' N3' Ir1 125.2(3)
C3 N2 N1 105.5(4)
C3 N2 Ir1 130.3(3)
N1 N2 Ir1 124.1(3)
C5 N1 N2 109.9(4)
C5 N1 C1A 129.5(4)
N2 N1 C1A 120.5(4)
N1' C5' C4' 105.6(4)
N3' C4' C5' 107.3(4)
N3' C4' C1A 119.4(4)
C5' C4' C1A 133.1(4)
N1 C1A C4' 111.2(4)
N1 C5 C4 108.9(4)
C5 C4 C3 104.7(4)
N2 C3 C4 111.0(4)
N1' C2A C3A 112.4(4)
C4A C3A C8A 117.7(5)
C4A C3A C2A 122.2(5)
C8A C3A C2A 120.1(5)
C3A C8A C7A 119.7(5)
C6A C7A C8A 121.7(6)
C7A C6A C5A 118.6(6)
C6A C5A C4A 120.6(6)
C3A C4A C5A 121.7(5)
O1B C1B Ir1 177.9(4)
O1C C1C Ir1 177.9(4)
C21D B1 C41D 110.8(4)
C21D B1 C31D 106.7(3)
C41D B1 C31D 112.4(4)
C21D B1 C11D 110.1(4)
C41D B1 C11D 109.0(4)
C31D B1 C11D 107.8(3)
C12D C11D C16D 115.5(4)
C12D C11D B1 122.7(4)
C16D C11D B1 121.8(4)
C11D C12D C13D 122.8(5)
C14D C13D C12D 119.8(5)
C13D C14D C15D 119.7(4)
C14D C15D C16D 119.9(5)
C15D C16D C11D 122.4(5)
C22D C21D C26D 113.6(4)
C22D C21D B1 122.8(4)
C26D C21D B1 123.6(4)
C23D C22D C21D 123.6(4)
C24D C23D C22D 120.6(4)
C23D C24D C25D 118.1(4)
C24D C25D C26D 121.1(4)
C25D C26D C21D 123.0(4)
C36D C31D C32D 115.0(4)
C36D C31D B1 121.1(4)
C32D C31D B1 123.6(4)
C33D C32D C31D 121.9(5)
C34D C33D C32D 120.8(5)
C33D C34D C35D 119.2(5)
C34D C35D C36D 119.4(5)
C35D C36D C31D 123.8(5)
C46D C41D C42D 113.4(5)
C46D C41D B1 123.0(4)
C42D C41D B1 123.5(4)
C43D C42D C41D 123.8(5)
C44D C43D C42D 120.1(5)
C45D C44D C43D 117.7(5)
C46D C45D C44D 121.4(5)
C45D C46D C41D 123.6(5)
Cl1E C1E Cl2E 113.4(4)

loop_
_geom_bond_atom_site_label_1
_geom_bond_atom_site_label_2
_geom_bond_distance
Ir1 C1C 1.838(5)
Ir1 C1B 1.852(5)
Ir1 N3' 2.064(3)
Ir1 N2 2.086(3)
N1' N2' 1.337(5)
N1' C5' 1.340(5)
N1' C2A 1.472(5)
N2' N3' 1.335(4)
N3' C4' 1.354(5)
N2 C3 1.326(6)
N2 N1 1.363(5)
N1 C5 1.331(6)
N1 C1A 1.450(6)
C5' C4' 1.354(6)
C4' C1A 1.492(6)
C5 C4 1.356(6)
C4 C3 1.384(6)
C2A C3A 1.492(7)
C3A C4A 1.354(7)
C3A C8A 1.360(7)
C8A C7A 1.387(8)
C7A C6A 1.333(8)
C6A C5A 1.343(8)
C5A C4A 1.365(8)
C1B O1B 1.140(5)
C1C O1C 1.145(6)
B1 C21D 1.637(6)
B1 C41D 1.639(7)
B1 C31D 1.645(6)
B1 C11D 1.665(6)
C11D C12D 1.389(6)
C11D C16D 1.404(6)
C12D C13D 1.399(6)
C13D C14D 1.374(7)
C14D C15D 1.378(8)
C15D C16D 1.395(6)
C21D C22D 1.405(5)
C21D C26D 1.407(6)
C22D C23D 1.376(6)
C23D C24D 1.372(6)
C24D C25D 1.374(6)
C25D C26D 1.376(6)
C31D C36D 1.394(7)
C31D C32D 1.398(6)
C32D C33D 1.393(6)
C33D C34D 1.371(8)
C34D C35D 1.379(7)
C35D C36D 1.379(6)
C41D C46D 1.399(6)
C41D C42D 1.408(6)
C42D C43D 1.391(7)
C43D C44D 1.385(7)
C44D C45D 1.379(7)
C45D C46D 1.377(7)
C1E Cl1E 1.717(6)
C1E Cl2E 1.735(6)
